data_4081997
loop_
_publ_author_name
'Talavera, M.'
'Bola\~no, S.'
'Bravo, J.'
'Castro, J.'
'Garc\?\'ia-Font\'an, S.'

_publ_section_title
;
 Cyclometalated Iridium Complexes from Intramolecular C--H Activation of
 [IrCp*Cl{&#x2550;C(OMe)CH&#x2550;C(CH3)R}L] (R = CH3, Ph; L = PPh2Me,
 PMe3)
;
_journal_issue 23
_journal_name_full Organometallics
_journal_page_first 7241
_journal_paper_doi 10.1021/om4008778
_journal_volume 32
_journal_year 2013
_chemical_formula_sum 'C19 H33 F6 Ir O P2'
_chemical_formula_weight 645.59
_chemical_name_systematic
; 
 ? 
;
_space_group_IT_number 14
_symmetry_cell_setting monoclinic
_symmetry_space_group_name_Hall '-P 2yn'
_symmetry_space_group_name_H-M 'P 1 21/n 1'
_atom_sites_solution_hydrogens geom
_atom_sites_solution_primary direct
_atom_sites_solution_secondary difmap
_audit_creation_method SHELXL-97
_cell_angle_alpha 90.00
_cell_angle_beta 103.214(15)
_cell_angle_gamma 90.00
_cell_formula_units_Z 4
_cell_length_a 13.185(11)
_cell_length_b 12.282(11)
_cell_length_c 14.850(13)
_cell_measurement_reflns_used 5253
_cell_measurement_temperature 100(2)
_cell_measurement_theta_max 27.41
_cell_measurement_theta_min 2.18
_cell_volume 2341(4)
_computing_cell_refinement 'Bruker SAINT'
_computing_data_collection 'Bruker SMART'
_computing_data_reduction 'Bruker SAINT'
_computing_molecular_graphics 'ORTEP-3 for Windows (Farrugia, 1997)'
_computing_structure_refinement 'SHELXL-97 (Sheldrick, 1997)'
_computing_structure_solution 'SHELXS-97 (Sheldrick, 1990)'
_diffrn_ambient_temperature 100(2)
_diffrn_measured_fraction_theta_full 0.979
_diffrn_measured_fraction_theta_max 0.979
_diffrn_measurement_device_type 'Bruker SMART 1000 CCD'
_diffrn_measurement_method '\f and \w scans'
_diffrn_radiation_monochromator graphite
_diffrn_radiation_source 'fine-focus sealed tube'
_diffrn_radiation_type MoK\a
_diffrn_radiation_wavelength 0.71073
_diffrn_reflns_av_R_equivalents 0.0754
_diffrn_reflns_av_sigmaI/netI 0.0666
_diffrn_reflns_limit_h_max 15
_diffrn_reflns_limit_h_min -15
_diffrn_reflns_limit_k_max 14
_diffrn_reflns_limit_k_min -14
_diffrn_reflns_limit_l_max 17
_diffrn_reflns_limit_l_min -17
_diffrn_reflns_number 16536
_diffrn_reflns_theta_full 25.22
_diffrn_reflns_theta_max 25.22
_diffrn_reflns_theta_min 1.87
_exptl_absorpt_coefficient_mu 5.895
_exptl_absorpt_correction_T_max 0.7456
_exptl_absorpt_correction_T_min 0.2633
_exptl_absorpt_correction_type multi-scan
_exptl_absorpt_process_details 'SADABS v.2008/1; (Sheldrick 1996)'
_exptl_crystal_colour yellow
_exptl_crystal_density_diffrn 1.832
_exptl_crystal_density_method 'not measured'
_exptl_crystal_description prism
_exptl_crystal_F_000 1264
_exptl_crystal_size_max 0.37
_exptl_crystal_size_mid 0.19
_exptl_crystal_size_min 0.14
_refine_diff_density_max 3.322
_refine_diff_density_min -2.846
_refine_diff_density_rms 0.235
_refine_ls_extinction_method none
_refine_ls_goodness_of_fit_ref 1.059
_refine_ls_hydrogen_treatment mixed
_refine_ls_matrix_type full
_refine_ls_number_parameters 251
_refine_ls_number_reflns 4148
_refine_ls_number_restraints 0
_refine_ls_restrained_S_all 1.059
_refine_ls_R_factor_all 0.0583
_refine_ls_R_factor_gt 0.0394
_refine_ls_shift/su_max 0.001
_refine_ls_shift/su_mean 0.000
_refine_ls_structure_factor_coef Fsqd
_refine_ls_weighting_details 'calc w=1/[\s^2^(Fo^2^)+(0.0481P)^2^+5.8142P] where P=(Fo^2^+2Fc^2^)/3'
_refine_ls_weighting_scheme calc
_refine_ls_wR_factor_gt 0.0931
_refine_ls_wR_factor_ref 0.1060
_reflns_number_gt 3287
_reflns_number_total 4148
_reflns_threshold_expression >2sigma(I)
_cod_data_source_file om4008778_si_001.cif
_cod_data_source_block 2b_pat
_cod_depositor_comments
;
The following automatic conversions were performed:

'_symmetry_cell_setting' value 'Monoclinic' changed to 'monoclinic'
according to /home/saulius/struct/CIF-dictionaries/cif_core.dic
dictionary named 'cif_core.dic' version 2.4.2 from 2011-04-26.

Automatic conversion script
Id: cif_fix_values 1891 2012-01-12 08:04:46Z andrius 
;
_cod_original_cell_volume 2341(3)
_cod_original_sg_symbol_H-M 'P2(1)/n  '
_cod_database_code 4081997

loop_
_symmetry_equiv_pos_as_xyz
'x, y, z'
'-x+1/2, y+1/2, -z+1/2'
'-x, -y, -z'
'x-1/2, -y-1/2, z-1/2'

loop_
_atom_site_label
_atom_site_type_symbol
_atom_site_fract_x
_atom_site_fract_y
_atom_site_fract_z
_atom_site_U_iso_or_equiv
_atom_site_adp_type
_atom_site_occupancy
_atom_site_symmetry_multiplicity
_atom_site_calc_flag
_atom_site_refinement_flags
CT H 0.1015 0.8390 0.4577 0.000 Uiso 0.00 1 d P
Ir Ir 0.07854(2) 0.73490(2) 0.358592(18) 0.01292(12) Uani 1 1 d .
O1 O 0.1812(4) 0.5137(4) 0.3858(4) 0.0232(13) Uani 1 1 d .
C11 C -0.0739(6) 0.6848(6) 0.2913(5) 0.0175(16) Uani 1 1 d .
H11A H -0.1238 0.7085 0.3280 0.021 Uiso 1 1 calc R
H11B H -0.0940 0.7199 0.2298 0.021 Uiso 1 1 calc R
C12 C -0.0795(6) 0.5646(7) 0.2800(5) 0.0212(18) Uani 1 1 d .
C13 C -0.1814(6) 0.5142(7) 0.2314(5) 0.0248(19) Uani 1 1 d .
H13A H -0.1715 0.4360 0.2231 0.037 Uiso 1 1 calc R
H13B H -0.2059 0.5487 0.1709 0.037 Uiso 1 1 calc R
H13C H -0.2330 0.5249 0.2687 0.037 Uiso 1 1 calc R
C14 C 0.0084(6) 0.5066(7) 0.3143(5) 0.0214(18) Uani 1 1 d .
H14 H 0.0113 0.4294 0.3127 0.026 Uiso 1 1 calc R
C15 C 0.0980(6) 0.5750(7) 0.3541(5) 0.0224(18) Uani 1 1 d .
C16 C 0.2832(6) 0.5626(7) 0.4190(6) 0.030(2) Uani 1 1 d .
H16A H 0.3259 0.5498 0.3739 0.045 Uiso 1 1 calc R
H16B H 0.3172 0.5299 0.4784 0.045 Uiso 1 1 calc R
H16C H 0.2754 0.6411 0.4270 0.045 Uiso 1 1 calc R
C1 C 0.1956(6) 0.8401(6) 0.4645(5) 0.0189(17) Uani 1 1 d .
C2 C 0.1206(6) 0.9104(6) 0.4070(5) 0.0185(17) Uani 1 1 d .
C3 C 0.0192(6) 0.8836(6) 0.4198(5) 0.0158(16) Uani 1 1 d .
C4 C 0.0311(6) 0.7929(6) 0.4843(5) 0.0156(16) Uani 1 1 d .
C5 C 0.1407(6) 0.7683(6) 0.5128(5) 0.0183(17) Uani 1 1 d .
C6 C 0.3125(6) 0.8536(7) 0.4795(5) 0.0251(19) Uani 1 1 d .
H6A H 0.3342 0.9203 0.5149 0.038 Uiso 1 1 calc R
H6B H 0.3313 0.8585 0.4195 0.038 Uiso 1 1 calc R
H6C H 0.3476 0.7908 0.5138 0.038 Uiso 1 1 calc R
C7 C 0.1466(7) 1.0063(6) 0.3547(6) 0.0243(19) Uani 1 1 d .
H7A H 0.0830 1.0332 0.3128 0.036 Uiso 1 1 calc R
H7B H 0.1970 0.9846 0.3187 0.036 Uiso 1 1 calc R
H7C H 0.1767 1.0640 0.3982 0.036 Uiso 1 1 calc R
C8 C -0.0814(6) 0.9414(7) 0.3772(5) 0.0239(18) Uani 1 1 d .
H8A H -0.0923 1.0012 0.4176 0.036 Uiso 1 1 calc R
H8B H -0.1395 0.8899 0.3696 0.036 Uiso 1 1 calc R
H8C H -0.0776 0.9706 0.3166 0.036 Uiso 1 1 calc R
C9 C -0.0524(7) 0.7448(7) 0.5256(6) 0.0267(19) Uani 1 1 d .
H9A H -0.0466 0.6653 0.5263 0.040 Uiso 1 1 calc R
H9B H -0.1209 0.7662 0.4885 0.040 Uiso 1 1 calc R
H9C H -0.0445 0.7715 0.5890 0.040 Uiso 1 1 calc R
C10 C 0.1860(7) 0.6880(7) 0.5894(5) 0.0249(19) Uani 1 1 d .
H1A H 0.1820 0.7190 0.6493 0.037 Uiso 1 1 calc R
H1B H 0.2589 0.6732 0.5890 0.037 Uiso 1 1 calc R
H1C H 0.1461 0.6200 0.5793 0.037 Uiso 1 1 calc R
P1 P 0.11169(16) 0.75036(16) 0.21470(13) 0.0166(4) Uani 1 1 d .
C31 C 0.2458(6) 0.7819(6) 0.2113(5) 0.0215(17) Uani 1 1 d .
H31A H 0.2913 0.7215 0.2384 0.032 Uiso 1 1 calc R
H31B H 0.2679 0.8486 0.2466 0.032 Uiso 1 1 calc R
H31C H 0.2505 0.7926 0.1470 0.032 Uiso 1 1 calc R
C32 C 0.0352(6) 0.8574(6) 0.1460(5) 0.0225(18) Uani 1 1 d .
H32A H 0.0489 0.9269 0.1790 0.034 Uiso 1 1 calc R
H32B H -0.0390 0.8398 0.1358 0.034 Uiso 1 1 calc R
H32C H 0.0546 0.8632 0.0863 0.034 Uiso 1 1 calc R
C33 C 0.0842(3) 0.6319(4) 0.1389(4) 0.0259(19) Uani 1 1 d .
H33A H 0.0967 0.6502 0.0781 0.039 Uiso 1 1 calc R
H33B H 0.0113 0.6101 0.1320 0.039 Uiso 1 1 calc R
H33C H 0.1298 0.5716 0.1659 0.039 Uiso 1 1 calc R
P2 P -0.41040(12) 0.70270(13) 0.36817(10) 0.0226(5) Uani 1 1 d R
F1 F -0.31055(12) 0.74040(14) 0.33183(10) 0.0359(13) Uani 1 1 d R
F2 F -0.34009(15) 0.69242(13) 0.47058(10) 0.0425(14) Uani 1 1 d R
F3 F -0.48071(15) 0.71402(14) 0.26542(10) 0.0601(18) Uani 1 1 d R
F4 F -0.43540(13) 0.82552(14) 0.38770(10) 0.0503(16) Uani 1 1 d R
F5 F -0.38620(13) 0.57900(13) 0.34858(10) 0.0516(16) Uani 1 1 d R
F6 F -0.50984(12) 0.66413(13) 0.40478(10) 0.0511(16) Uani 1 1 d R

loop_
_atom_site_aniso_label
_atom_site_aniso_U_11
_atom_site_aniso_U_22
_atom_site_aniso_U_33
_atom_site_aniso_U_23
_atom_site_aniso_U_13
_atom_site_aniso_U_12
Ir 0.01239(18) 0.01390(19) 0.01124(17) -0.00036(11) 0.00012(11) 0.00056(12)
O1 0.017(3) 0.019(3) 0.032(3) 0.000(2) 0.002(3) 0.005(2)
C11 0.018(4) 0.019(4) 0.012(4) -0.004(3) -0.002(3) -0.007(3)
C12 0.020(4) 0.029(5) 0.015(4) 0.001(3) 0.005(3) -0.003(4)
C13 0.022(5) 0.028(5) 0.021(4) -0.003(3) -0.003(4) -0.007(4)
C14 0.028(5) 0.020(4) 0.016(4) 0.001(3) 0.004(3) 0.000(4)
C15 0.020(5) 0.039(5) 0.007(4) 0.001(3) 0.001(3) 0.002(4)
C16 0.016(5) 0.029(5) 0.039(5) 0.000(4) -0.006(4) 0.010(4)
C1 0.017(4) 0.019(4) 0.017(4) -0.007(3) -0.005(3) 0.003(3)
C2 0.022(4) 0.014(4) 0.013(4) -0.005(3) -0.009(3) -0.004(3)
C3 0.012(4) 0.015(4) 0.018(4) -0.006(3) -0.002(3) 0.005(3)
C4 0.017(4) 0.024(4) 0.005(3) -0.007(3) 0.002(3) 0.002(3)
C5 0.020(4) 0.017(4) 0.015(4) -0.006(3) -0.004(3) -0.001(3)
C6 0.016(4) 0.033(5) 0.023(4) -0.001(3) -0.002(4) 0.000(4)
C7 0.028(5) 0.017(4) 0.026(5) -0.002(3) 0.003(4) 0.000(4)
C8 0.019(5) 0.030(5) 0.019(4) -0.004(3) -0.004(3) 0.005(4)
C9 0.027(5) 0.036(5) 0.018(4) -0.001(3) 0.008(4) 0.006(4)
C10 0.030(5) 0.028(5) 0.013(4) 0.006(3) -0.004(3) 0.005(4)
P1 0.0158(10) 0.0192(11) 0.0148(10) 0.0000(7) 0.0034(8) 0.0006(8)
C31 0.019(4) 0.022(4) 0.024(4) 0.003(3) 0.006(3) 0.000(3)
C32 0.022(5) 0.024(5) 0.020(4) 0.003(3) 0.001(3) -0.001(4)
C33 0.034(5) 0.029(5) 0.015(4) -0.003(3) 0.007(4) 0.006(4)
P2 0.0210(12) 0.0309(12) 0.0161(10) 0.0005(8) 0.0050(9) -0.0034(9)
F1 0.031(3) 0.034(3) 0.048(3) 0.008(2) 0.022(3) 0.002(2)
F2 0.038(3) 0.066(4) 0.018(3) 0.003(2) -0.005(2) -0.002(3)
F3 0.050(4) 0.095(5) 0.027(3) 0.004(3) -0.008(3) -0.008(4)
F4 0.067(4) 0.036(3) 0.057(4) 0.004(3) 0.031(3) 0.014(3)
F5 0.078(5) 0.025(3) 0.060(4) -0.009(3) 0.033(3) -0.009(3)
F6 0.033(3) 0.065(4) 0.058(4) 0.007(3) 0.019(3) -0.015(3)

loop_
_atom_type_symbol
_atom_type_description
_atom_type_scat_dispersion_real
_atom_type_scat_dispersion_imag
_atom_type_scat_source
C C 0.0033 0.0016 'International Tables Vol C Tables 4.2.6.8 and 6.1.1.4'
H H 0.0000 0.0000 'International Tables Vol C Tables 4.2.6.8 and 6.1.1.4'
O O 0.0106 0.0060 'International Tables Vol C Tables 4.2.6.8 and 6.1.1.4'
F F 0.0171 0.0103 'International Tables Vol C Tables 4.2.6.8 and 6.1.1.4'
P P 0.1023 0.0942 'International Tables Vol C Tables 4.2.6.8 and 6.1.1.4'
Ir Ir -1.4442 7.9887 'International Tables Vol C Tables 4.2.6.8 and 6.1.1.4'

loop_
_geom_angle_atom_site_label_1
_geom_angle_atom_site_label_2
_geom_angle_atom_site_label_3
_geom_angle
CT Ir C15 133.3(2)
CT Ir C11 121.4(2)
C15 Ir C11 79.2(3)
CT Ir C4 33.5(2)
C15 Ir C4 114.2(3)
C11 Ir C4 94.0(3)
CT Ir C3 33.03(18)
C15 Ir C3 150.9(3)
C11 Ir C3 92.6(3)
C4 Ir C3 37.9(3)
CT Ir P1 129.12(7)
C15 Ir P1 89.8(2)
C11 Ir P1 87.0(2)
C4 Ir P1 155.7(2)
C3 Ir P1 117.9(2)
CT Ir C5 32.37(19)
C15 Ir C5 101.1(3)
C11 Ir C5 127.4(3)
C4 Ir C5 37.3(3)
C3 Ir C5 61.9(3)
P1 Ir C5 145.1(2)
CT Ir C2 32.01(19)
C15 Ir C2 156.2(3)
C11 Ir C2 123.7(3)
C4 Ir C2 62.0(3)
C3 Ir C2 36.6(3)
P1 Ir C2 97.5(2)
C5 Ir C2 60.9(3)
CT Ir C1 31.63(19)
C15 Ir C1 120.1(3)
C11 Ir C1 152.9(3)
C4 Ir C1 61.6(3)
C3 Ir C1 61.1(3)
P1 Ir C1 110.3(2)
C5 Ir C1 36.2(3)
C2 Ir C1 36.2(3)
C15 O1 C16 120.8(6)
C12 C11 Ir 111.0(5)
C14 C12 C11 117.6(7)
C14 C12 C13 123.8(8)
C11 C12 C13 118.6(7)
C12 C14 C15 113.2(7)
O1 C15 C14 110.2(7)
O1 C15 Ir 130.8(6)
C14 C15 Ir 119.0(6)
C5 C1 C2 108.0(7)
C5 C1 C6 127.4(7)
C2 C1 C6 124.0(7)
C5 C1 Ir 70.4(4)
C2 C1 Ir 70.9(4)
C6 C1 Ir 131.0(5)
C3 C2 C1 108.6(7)
C3 C2 C7 125.6(7)
C1 C2 C7 125.1(7)
C3 C2 Ir 70.1(4)
C1 C2 Ir 72.9(4)
C7 C2 Ir 130.1(5)
C2 C3 C4 107.4(6)
C2 C3 C8 126.4(7)
C4 C3 C8 126.1(7)
C2 C3 Ir 73.2(4)
C4 C3 Ir 69.5(4)
C8 C3 Ir 124.3(5)
C5 C4 C3 107.7(6)
C5 C4 C9 125.3(7)
C3 C4 C9 126.3(7)
C5 C4 Ir 73.9(4)
C3 C4 Ir 72.6(4)
C9 C4 Ir 126.4(5)
C1 C5 C4 108.1(7)
C1 C5 C10 128.1(7)
C4 C5 C10 123.4(7)
C1 C5 Ir 73.4(4)
C4 C5 Ir 68.8(4)
C10 C5 Ir 128.5(5)
C32 P1 C31 104.3(4)
C32 P1 C33 102.9(4)
C31 P1 C33 102.1(3)
C32 P1 Ir 112.6(3)
C31 P1 Ir 116.0(3)
C33 P1 Ir 117.19(19)
F4 P2 F5 179.5
F4 P2 F2 90.0
F5 P2 F2 90.1
F4 P2 F3 89.6
F5 P2 F3 90.3
F2 P2 F3 179.5
F4 P2 F1 90.5
F5 P2 F1 90.0
F2 P2 F1 90.0
F3 P2 F1 89.7
F4 P2 F6 89.9
F5 P2 F6 89.6
F2 P2 F6 89.7
F3 P2 F6 90.5
F1 P2 F6 179.6

loop_
_geom_bond_atom_site_label_1
_geom_bond_atom_site_label_2
_geom_bond_distance
Ir CT 1.9207(12)
Ir C15 1.984(9)
Ir C11 2.121(7)
Ir C4 2.218(7)
Ir C3 2.258(7)
Ir P1 2.285(3)
Ir C5 2.287(8)
Ir C2 2.299(7)
Ir C1 2.327(7)
O1 C15 1.325(9)
O1 C16 1.453(9)
C11 C12 1.486(11)
C12 C14 1.356(11)
C12 C13 1.505(11)
C14 C15 1.459(11)
C1 C5 1.433(11)
C1 C2 1.437(10)
C1 C6 1.515(11)
C2 C3 1.433(11)
C2 C7 1.493(11)
C3 C4 1.454(10)
C3 C8 1.510(10)
C4 C5 1.442(11)
C4 C9 1.499(11)
C5 C10 1.520(10)
P1 C32 1.821(8)
P1 C31 1.823(8)
P1 C33 1.825(3)
P2 F4 1.5849
P2 F5 1.5929
P2 F2 1.5949
P2 F3 1.6000
P2 F1 1.6011
P2 F6 1.6015
